data_7004523
loop_
_publ_author_name
'Fuller, Anna-Marie'
'Mountford, Andrew J.'
'Coles, Simon J.'
'Horton, Peter N.'
'Hughes, David L.'
'Hursthouse, Michael B.'
'Male, Louise'
'Lancaster, Simon J.'

_publ_section_title
;
 The synthesis, molecular structure and supramolecular architecture of
 complexes between the ammonia adduct of tris(pentafluorophenyl)boron
 and a series of mono and polydentate hydrogen-bond acceptors
;
_journal_issue 45
_journal_name_full 'Dalton Transactions'
_journal_page_first 6381
_journal_page_last 6392
_journal_paper_doi 10.1039/b808208a
_journal_year 2008
_chemical_formula_moiety '2(C18 H3 B F15 N1),C10 H8 N2'
_chemical_formula_structural (C6F5)3BNH3.C10H8N2
_chemical_formula_sum 'C46 H14 B2 F30 N4'
_chemical_formula_weight 1214.23
_chemical_name_common AnnaF7
_chemical_name_systematic
;
?
;
_space_group_IT_number 2
_symmetry_cell_setting triclinic
_symmetry_space_group_name_Hall '-P 1'
_symmetry_space_group_name_H-M 'P -1'
_atom_sites_solution_hydrogens geom
_atom_sites_solution_primary direct
_atom_sites_solution_secondary difmap
_cell_angle_alpha 96.404(5)
_cell_angle_beta 111.114(19)
_cell_angle_gamma 115.928(10)
_cell_formula_units_Z 1
_cell_length_a 10.5017(18)
_cell_length_b 11.412(5)
_cell_length_c 11.547(3)
_cell_measurement_temperature 140(1)
_cell_volume 1099.7(6)
_computing_cell_refinement
;
CrysAlis RED, Oxford Diffraction Ltd., Version 1.171.27p20 beta
;
_computing_data_collection
;
CrysAlis CCD, Oxford Diffraction Ltd., Version 1.171.27p20 beta
;
_computing_data_reduction
;
CrysAlis RED, Oxford Diffraction Ltd., Version 1.171.27p20 beta
;
_computing_molecular_graphics 'ORTEP (Johnson, 1971)'
_computing_publication_material 'SHELXL-97 (Sheldrick, 1997b)'
_computing_structure_refinement 'SHELXL-97 (Sheldrick, 1997b)'
_computing_structure_solution 'SHELXS-97 (Sheldrick, 1997a)'
_diffrn_ambient_temperature 140(1)
_diffrn_detector_area_resol_mean 16.0050
_diffrn_measured_fraction_theta_full 0.993
_diffrn_measured_fraction_theta_max 0.993
_diffrn_measurement_device_type 'Oxford Diffraction Xcalibur 3/CCD'
_diffrn_measurement_method 'Thin slice \f and \w scans'
_diffrn_radiation_monochromator graphite
_diffrn_radiation_source 'Enhance (Mo) X-ray Source'
_diffrn_radiation_type Mo-K\a
_diffrn_radiation_wavelength 0.71073
_diffrn_reflns_av_R_equivalents 0.0727
_diffrn_reflns_av_sigmaI/netI 0.0574
_diffrn_reflns_limit_h_max 13
_diffrn_reflns_limit_h_min -13
_diffrn_reflns_limit_k_max 14
_diffrn_reflns_limit_k_min -14
_diffrn_reflns_limit_l_max 14
_diffrn_reflns_limit_l_min -14
_diffrn_reflns_number 15562
_diffrn_reflns_theta_full 27.50
_diffrn_reflns_theta_max 27.50
_diffrn_reflns_theta_min 3.87
_exptl_absorpt_coefficient_mu 0.198
_exptl_absorpt_correction_T_max 0.963
_exptl_absorpt_correction_T_min 0.757
_exptl_absorpt_correction_type multi-scan
_exptl_absorpt_process_details
;
CrysAlis RED, Oxford Diffraction Ltd., Version 1.171.29.9
Empirical absorption correction using spherical harmonics,
implemented in SCALE3 ABSPACK scaling algorithm.
;
_exptl_crystal_colour colourless
_exptl_crystal_density_diffrn 1.833
_exptl_crystal_density_method 'not measured'
_exptl_crystal_description block
_exptl_crystal_F_000 598
_exptl_crystal_size_max 0.48
_exptl_crystal_size_mid 0.42
_exptl_crystal_size_min 0.19
_refine_diff_density_max 0.307
_refine_diff_density_min -0.275
_refine_diff_density_rms 0.049
_refine_ls_extinction_method none
_refine_ls_goodness_of_fit_ref 1.037
_refine_ls_hydrogen_treatment mixed
_refine_ls_matrix_type full
_refine_ls_number_parameters 382
_refine_ls_number_reflns 5007
_refine_ls_number_restraints 0
_refine_ls_restrained_S_all 1.037
_refine_ls_R_factor_all 0.0685
_refine_ls_R_factor_gt 0.0426
_refine_ls_shift/su_max 0.000
_refine_ls_shift/su_mean 0.000
_refine_ls_structure_factor_coef Fsqd
_refine_ls_weighting_details 'calc w=1/[\s^2^(Fo^2^)+(0.0365P)^2^+0.2399P] where P=(Fo^2^+2Fc^2^)/3'
_refine_ls_weighting_scheme calc
_refine_ls_wR_factor_gt 0.0940
_refine_ls_wR_factor_ref 0.1027
_reflns_number_gt 3689
_reflns_number_total 5007
_reflns_threshold_expression I>2sigma(I)
_cod_data_source_file b808208a.txt
_cod_data_source_block 10a
_cod_original_sg_symbol_H-M P-1
_cod_database_code 7004523

loop_
_symmetry_equiv_pos_as_xyz
'x, y, z'
'-x, -y, -z'

loop_
_atom_site_label
_atom_site_type_symbol
_atom_site_fract_x
_atom_site_fract_y
_atom_site_fract_z
_atom_site_U_iso_or_equiv
_atom_site_adp_type
_atom_site_occupancy
_atom_site_symmetry_multiplicity
_atom_site_calc_flag
_atom_site_refinement_flags
_atom_site_disorder_assembly
_atom_site_disorder_group
B1 B 0.5007(2) 0.7321(2) 0.75113(19) 0.0216(4) Uani 1 1 d . . .
N1 N 0.56591(19) 0.62921(17) 0.74325(16) 0.0237(3) Uani 1 1 d . . .
F12 F 0.14752(11) 0.64454(12) 0.60910(10) 0.0333(3) Uani 1 1 d . . .
F13 F -0.06697(12) 0.50999(13) 0.68179(12) 0.0424(3) Uani 1 1 d . . .
F14 F 0.00592(14) 0.42702(13) 0.89561(12) 0.0432(3) Uani 1 1 d . . .
F15 F 0.31214(14) 0.49942(13) 1.04462(10) 0.0372(3) Uani 1 1 d . . .
F16 F 0.53763(12) 0.64544(12) 0.97830(10) 0.0318(3) Uani 1 1 d . . .
F22 F 0.54562(12) 0.89880(12) 1.00297(10) 0.0333(3) Uani 1 1 d . . .
F23 F 0.79958(14) 1.13930(12) 1.15989(11) 0.0417(3) Uani 1 1 d . . .
F24 F 1.04917(13) 1.25999(12) 1.10678(12) 0.0455(3) Uani 1 1 d . . .
F25 F 1.03967(13) 1.13010(13) 0.89087(12) 0.0413(3) Uani 1 1 d . . .
F26 F 0.78897(12) 0.88425(12) 0.73391(10) 0.0322(3) Uani 1 1 d . . .
F32 F 0.40306(12) 0.92734(11) 0.70633(10) 0.0305(3) Uani 1 1 d . . .
F33 F 0.29564(13) 0.97954(12) 0.48333(12) 0.0377(3) Uani 1 1 d . . .
F34 F 0.27329(14) 0.84307(13) 0.26433(11) 0.0430(3) Uani 1 1 d . . .
F35 F 0.35145(14) 0.64634(13) 0.27118(10) 0.0404(3) Uani 1 1 d . . .
F36 F 0.45265(13) 0.58895(12) 0.48853(10) 0.0328(3) Uani 1 1 d . . .
C11 C 0.3571(2) 0.65353(18) 0.78995(16) 0.0219(4) Uani 1 1 d . . .
C12 C 0.1992(2) 0.61327(19) 0.71956(17) 0.0252(4) Uani 1 1 d . . .
C13 C 0.0827(2) 0.5408(2) 0.75424(18) 0.0291(4) Uani 1 1 d . . .
C14 C 0.1191(2) 0.5006(2) 0.86284(18) 0.0300(4) Uani 1 1 d . . .
C15 C 0.2738(2) 0.5373(2) 0.93698(17) 0.0279(4) Uani 1 1 d . . .
C16 C 0.3862(2) 0.61111(19) 0.89993(17) 0.0254(4) Uani 1 1 d . . .
C21 C 0.65321(19) 0.87886(18) 0.85932(16) 0.0224(4) Uani 1 1 d . . .
C22 C 0.6644(2) 0.9503(2) 0.96968(18) 0.0264(4) Uani 1 1 d . . .
C23 C 0.7951(2) 1.0763(2) 1.05250(18) 0.0294(4) Uani 1 1 d . . .
C24 C 0.9214(2) 1.1375(2) 1.02671(19) 0.0322(5) Uani 1 1 d . . .
C25 C 0.9170(2) 1.0714(2) 0.91824(19) 0.0301(4) Uani 1 1 d . . .
C26 C 0.7857(2) 0.9448(2) 0.83891(17) 0.0253(4) Uani 1 1 d . . .
C31 C 0.43902(18) 0.75903(18) 0.61083(16) 0.0204(4) Uani 1 1 d . . .
C32 C 0.39585(19) 0.85743(19) 0.60070(17) 0.0227(4) Uani 1 1 d . . .
C33 C 0.3383(2) 0.88493(19) 0.48672(18) 0.0257(4) Uani 1 1 d . . .
C34 C 0.3259(2) 0.8156(2) 0.37582(17) 0.0285(4) Uani 1 1 d . . .
C35 C 0.3672(2) 0.7182(2) 0.37944(17) 0.0275(4) Uani 1 1 d . . .
C36 C 0.42099(19) 0.69148(18) 0.49535(17) 0.0230(4) Uani 1 1 d . . .
H1A H 0.632(3) 0.648(2) 0.703(2) 0.041(6) Uiso 1 1 d . . .
H1B H 0.623(3) 0.630(2) 0.823(2) 0.040(6) Uiso 1 1 d . . .
H1C H 0.484(3) 0.538(2) 0.701(2) 0.036(6) Uiso 1 1 d . . .
N41 N 0.29731(19) 0.35310(17) 0.63085(16) 0.0336(4) Uani 1 1 d . . .
C42 C 0.1727(3) 0.3010(3) 0.5165(3) 0.0672(9) Uani 1 1 d . . .
H42 H 0.1638 0.3599 0.4687 0.081 Uiso 1 1 calc R . .
C43 C 0.0545(3) 0.1653(3) 0.4626(3) 0.0660(9) Uani 1 1 d . . .
H43 H -0.0310 0.1351 0.3808 0.079 Uiso 1 1 calc R . .
C44 C 0.0611(2) 0.07391(19) 0.52794(17) 0.0255(4) Uani 1 1 d . . .
C45 C 0.1910(3) 0.1278(2) 0.6475(2) 0.0482(6) Uani 1 1 d . . .
H45 H 0.2033 0.0712 0.6971 0.058 Uiso 1 1 calc R . .
C46 C 0.3031(3) 0.2651(2) 0.6941(2) 0.0489(6) Uani 1 1 d . . .
H46 H 0.3895 0.2985 0.7763 0.059 Uiso 1 1 calc R . .

loop_
_atom_site_aniso_label
_atom_site_aniso_U_11
_atom_site_aniso_U_22
_atom_site_aniso_U_33
_atom_site_aniso_U_23
_atom_site_aniso_U_13
_atom_site_aniso_U_12
B1 0.0195(9) 0.0229(11) 0.0220(9) 0.0068(8) 0.0082(8) 0.0117(8)
N1 0.0222(7) 0.0215(9) 0.0242(8) 0.0077(7) 0.0077(7) 0.0110(7)
F12 0.0205(5) 0.0421(7) 0.0277(6) 0.0171(5) 0.0059(4) 0.0113(5)
F13 0.0192(5) 0.0509(8) 0.0440(7) 0.0181(6) 0.0118(5) 0.0092(5)
F14 0.0388(6) 0.0456(8) 0.0471(7) 0.0200(6) 0.0296(6) 0.0141(6)
F15 0.0491(7) 0.0469(8) 0.0289(6) 0.0213(5) 0.0238(5) 0.0283(6)
F16 0.0292(6) 0.0417(7) 0.0250(5) 0.0132(5) 0.0090(5) 0.0208(5)
F22 0.0300(6) 0.0316(7) 0.0337(6) 0.0025(5) 0.0158(5) 0.0132(5)
F23 0.0428(7) 0.0339(7) 0.0322(6) -0.0036(5) 0.0068(5) 0.0186(6)
F24 0.0293(6) 0.0251(6) 0.0461(7) 0.0017(5) -0.0026(5) 0.0040(5)
F25 0.0243(5) 0.0355(7) 0.0523(8) 0.0171(6) 0.0148(5) 0.0079(5)
F26 0.0282(5) 0.0349(7) 0.0332(6) 0.0116(5) 0.0157(5) 0.0145(5)
F32 0.0331(6) 0.0312(6) 0.0311(6) 0.0076(5) 0.0139(5) 0.0207(5)
F33 0.0358(6) 0.0332(7) 0.0468(7) 0.0194(6) 0.0132(5) 0.0230(6)
F34 0.0451(7) 0.0450(8) 0.0297(6) 0.0216(6) 0.0093(5) 0.0200(6)
F35 0.0454(7) 0.0493(8) 0.0238(6) 0.0074(5) 0.0175(5) 0.0220(6)
F36 0.0408(6) 0.0337(7) 0.0295(6) 0.0072(5) 0.0150(5) 0.0251(6)
C11 0.0230(8) 0.0201(9) 0.0195(8) 0.0047(7) 0.0084(7) 0.0101(7)
C12 0.0241(9) 0.0218(10) 0.0221(9) 0.0060(7) 0.0066(7) 0.0093(8)
C13 0.0208(9) 0.0280(11) 0.0295(10) 0.0056(8) 0.0089(8) 0.0085(8)
C14 0.0301(9) 0.0272(11) 0.0321(10) 0.0085(8) 0.0201(8) 0.0100(8)
C15 0.0389(10) 0.0282(10) 0.0220(9) 0.0103(8) 0.0168(8) 0.0187(9)
C16 0.0251(9) 0.0274(10) 0.0218(9) 0.0049(7) 0.0080(7) 0.0148(8)
C21 0.0189(8) 0.0219(9) 0.0216(8) 0.0073(7) 0.0040(7) 0.0108(7)
C22 0.0224(8) 0.0260(10) 0.0278(9) 0.0077(8) 0.0072(7) 0.0137(8)
C23 0.0298(9) 0.0247(10) 0.0256(9) 0.0030(8) 0.0040(8) 0.0157(8)
C24 0.0225(9) 0.0205(10) 0.0325(10) 0.0045(8) -0.0026(8) 0.0077(8)
C25 0.0182(8) 0.0283(11) 0.0375(11) 0.0149(9) 0.0073(8) 0.0105(8)
C26 0.0231(8) 0.0266(10) 0.0235(9) 0.0089(8) 0.0064(7) 0.0138(8)
C31 0.0149(7) 0.0199(9) 0.0236(9) 0.0069(7) 0.0078(7) 0.0075(7)
C32 0.0182(8) 0.0229(9) 0.0243(9) 0.0063(7) 0.0095(7) 0.0089(7)
C33 0.0199(8) 0.0221(10) 0.0347(10) 0.0122(8) 0.0096(8) 0.0119(8)
C34 0.0244(9) 0.0306(11) 0.0241(9) 0.0149(8) 0.0074(7) 0.0107(8)
C35 0.0233(9) 0.0297(11) 0.0223(9) 0.0059(8) 0.0109(7) 0.0082(8)
C36 0.0191(8) 0.0223(9) 0.0257(9) 0.0066(7) 0.0093(7) 0.0102(7)
N41 0.0281(8) 0.0220(9) 0.0404(10) 0.0026(7) 0.0135(8) 0.0085(7)
C42 0.0451(14) 0.0302(13) 0.0742(18) 0.0225(13) -0.0108(13) 0.0077(11)
C43 0.0403(13) 0.0321(14) 0.0617(16) 0.0166(12) -0.0206(12) 0.0035(11)
C44 0.0215(9) 0.0241(10) 0.0274(9) 0.0051(8) 0.0102(7) 0.0106(8)
C45 0.0484(13) 0.0335(12) 0.0272(10) 0.0108(9) 0.0042(9) 0.0036(10)
C46 0.0434(12) 0.0346(13) 0.0252(10) 0.0025(9) 0.0020(9) -0.0013(10)

loop_
_atom_type_symbol
_atom_type_description
_atom_type_scat_dispersion_real
_atom_type_scat_dispersion_imag
_atom_type_scat_source
C C 0.0033 0.0016 'International Tables Vol C Tables 4.2.6.8 and 6.1.1.4'
H H 0.0000 0.0000 'International Tables Vol C Tables 4.2.6.8 and 6.1.1.4'
B B 0.0013 0.0007 'International Tables Vol C Tables 4.2.6.8 and 6.1.1.4'
N N 0.0061 0.0033 'International Tables Vol C Tables 4.2.6.8 and 6.1.1.4'
F F 0.0171 0.0103 'International Tables Vol C Tables 4.2.6.8 and 6.1.1.4'

loop_
_geom_angle_atom_site_label_1
_geom_angle_atom_site_label_2
_geom_angle_atom_site_label_3
_geom_angle
_geom_angle_site_symmetry_1
_geom_angle_site_symmetry_3
_geom_angle_publ_flag
N1 B1 C31 110.35(15) . . ?
N1 B1 C11 104.02(15) . . ?
C31 B1 C11 112.66(14) . . ?
N1 B1 C21 106.31(14) . . ?
C31 B1 C21 107.45(15) . . ?
C11 B1 C21 115.78(15) . . ?
B1 N1 H1A 115.2(14) . . ?
B1 N1 H1B 111.3(15) . . ?
H1A N1 H1B 105.7(18) . . ?
B1 N1 H1C 112.4(13) . . ?
H1A N1 H1C 107.3(19) . . ?
H1B N1 H1C 104.2(19) . . ?
C12 C11 C16 112.61(16) . . ?
C12 C11 B1 127.21(15) . . ?
C16 C11 B1 120.02(15) . . ?
F12 C12 C13 114.38(15) . . ?
F12 C12 C11 121.37(16) . . ?
C13 C12 C11 124.24(16) . . ?
F13 C13 C14 119.94(17) . . ?
F13 C13 C12 119.96(16) . . ?
C14 C13 C12 120.10(17) . . ?
F14 C14 C13 120.60(17) . . ?
F14 C14 C15 120.89(17) . . ?
C13 C14 C15 118.51(17) . . ?
F15 C15 C16 121.24(17) . . ?
F15 C15 C14 119.37(17) . . ?
C16 C15 C14 119.38(16) . . ?
F16 C16 C15 116.49(15) . . ?
F16 C16 C11 118.38(16) . . ?
C15 C16 C11 125.12(16) . . ?
C22 C21 C26 114.00(17) . . ?
C22 C21 B1 126.99(16) . . ?
C26 C21 B1 118.96(16) . . ?
F22 C22 C21 120.82(17) . . ?
F22 C22 C23 116.10(17) . . ?
C21 C22 C23 123.07(18) . . ?
F23 C23 C24 119.50(18) . . ?
F23 C23 C22 120.01(18) . . ?
C24 C23 C22 120.49(19) . . ?
F24 C24 C25 119.95(19) . . ?
F24 C24 C23 120.94(19) . . ?
C25 C24 C23 119.10(18) . . ?
F25 C25 C24 120.02(18) . . ?
F25 C25 C26 121.14(19) . . ?
C24 C25 C26 118.84(18) . . ?
F26 C26 C25 116.07(16) . . ?
F26 C26 C21 119.44(16) . . ?
C25 C26 C21 124.48(18) . . ?
C36 C31 C32 113.43(16) . . ?
C36 C31 B1 126.80(16) . . ?
C32 C31 B1 119.76(16) . . ?
F32 C32 C33 116.67(16) . . ?
F32 C32 C31 119.04(15) . . ?
C33 C32 C31 124.23(17) . . ?
F33 C33 C34 119.60(16) . . ?
F33 C33 C32 121.09(17) . . ?
C34 C33 C32 119.30(17) . . ?
F34 C34 C35 120.49(18) . . ?
F34 C34 C33 120.19(18) . . ?
C35 C34 C33 119.32(16) . . ?
F35 C35 C34 120.24(16) . . ?
F35 C35 C36 120.24(18) . . ?
C34 C35 C36 119.49(18) . . ?
F36 C36 C31 120.34(15) . . ?
F36 C36 C35 115.44(16) . . ?
C31 C36 C35 124.20(18) . . ?
C42 N41 C46 115.20(19) . . ?
N41 C42 C43 124.1(2) . . ?
N41 C42 H42 117.9 . . ?
C43 C42 H42 117.9 . . ?
C44 C43 C42 120.6(2) . . ?
C44 C43 H43 119.7 . . ?
C42 C43 H43 119.7 . . ?
C43 C44 C45 115.46(19) . . ?
C43 C44 C44 122.5(2) . 2_556 ?
C45 C44 C44 122.0(2) . 2_556 ?
C44 C45 C46 120.0(2) . . ?
C44 C45 H45 120.0 . . ?
C46 C45 H45 120.0 . . ?
N41 C46 C45 124.6(2) . . ?
N41 C46 H46 117.7 . . ?
C45 C46 H46 117.7 . . ?

loop_
_geom_bond_atom_site_label_1
_geom_bond_atom_site_label_2
_geom_bond_distance
_geom_bond_site_symmetry_2
_geom_bond_publ_flag
B1 N1 1.606(3) . ?
B1 C31 1.633(2) . ?
B1 C11 1.635(3) . ?
B1 C21 1.636(3) . ?
N1 H1A 0.93(2) . ?
N1 H1B 0.90(2) . ?
N1 H1C 0.93(2) . ?
F12 C12 1.349(2) . ?
F13 C13 1.341(2) . ?
F14 C14 1.335(2) . ?
F15 C15 1.344(2) . ?
F16 C16 1.357(2) . ?
F22 C22 1.343(2) . ?
F23 C23 1.336(2) . ?
F24 C24 1.337(2) . ?
F25 C25 1.340(2) . ?
F26 C26 1.346(2) . ?
F32 C32 1.339(2) . ?
F33 C33 1.337(2) . ?
F34 C34 1.338(2) . ?
F35 C35 1.329(2) . ?
F36 C36 1.351(2) . ?
C11 C12 1.379(2) . ?
C11 C16 1.388(2) . ?
C12 C13 1.372(3) . ?
C13 C14 1.366(3) . ?
C14 C15 1.368(3) . ?
C15 C16 1.364(3) . ?
C21 C22 1.371(3) . ?
C21 C26 1.385(3) . ?
C22 C23 1.374(3) . ?
C23 C24 1.362(3) . ?
C24 C25 1.362(3) . ?
C25 C26 1.371(3) . ?
C31 C36 1.367(2) . ?
C31 C32 1.384(2) . ?
C32 C33 1.372(2) . ?
C33 C34 1.359(3) . ?
C34 C35 1.358(3) . ?
C35 C36 1.379(2) . ?
N41 C42 1.307(3) . ?
N41 C46 1.316(3) . ?
C42 C43 1.369(3) . ?
C42 H42 0.9300 . ?
C43 C44 1.364(3) . ?
C43 H43 0.9300 . ?
C44 C45 1.366(3) . ?
C44 C44 1.475(4) 2_556 ?
C45 C46 1.368(3) . ?
C45 H45 0.9300 . ?
C46 H46 0.9300 . ?

loop_
_geom_hbond_atom_site_label_D
_geom_hbond_atom_site_label_H
_geom_hbond_atom_site_label_A
_geom_hbond_distance_DH
_geom_hbond_distance_HA
_geom_hbond_distance_DA
_geom_hbond_angle_DHA
_geom_hbond_site_symmetry_A
N1 H1A F26 0.93(2) 2.36(2) 2.874(2) 114.1(17) .
N1 H1B F16 0.90(2) 2.29(2) 2.830(2) 118.5(17) .
N1 H1B F15 0.90(2) 2.37(2) 3.159(2) 147(2) 2_667
N1 H1C N41 0.93(2) 1.95(2) 2.872(3) 170.0(19) .
N1 H1A F36 0.93(2) 2.30(2) 2.642(2) 100.9(15) .

loop_
_geom_torsion_atom_site_label_1
_geom_torsion_atom_site_label_2
_geom_torsion_atom_site_label_3
_geom_torsion_atom_site_label_4
_geom_torsion
_geom_torsion_site_symmetry_1
_geom_torsion_site_symmetry_2
_geom_torsion_site_symmetry_3
_geom_torsion_site_symmetry_4
_geom_torsion_publ_flag
N1 B1 C11 C12 -120.80(19) . . . . ?
C31 B1 C11 C12 -1.3(3) . . . . ?
C21 B1 C11 C12 123.0(2) . . . . ?
N1 B1 C11 C16 54.3(2) . . . . ?
C31 B1 C11 C16 173.87(16) . . . . ?
C21 B1 C11 C16 -61.9(2) . . . . ?
C16 C11 C12 F12 -179.79(16) . . . . ?
B1 C11 C12 F12 -4.3(3) . . . . ?
C16 C11 C12 C13 0.8(3) . . . . ?
B1 C11 C12 C13 176.28(18) . . . . ?
F12 C12 C13 F13 -1.6(3) . . . . ?
C11 C12 C13 F13 177.87(18) . . . . ?
F12 C12 C13 C14 178.74(17) . . . . ?
C11 C12 C13 C14 -1.8(3) . . . . ?
F13 C13 C14 F14 2.0(3) . . . . ?
C12 C13 C14 F14 -178.29(18) . . . . ?
F13 C13 C14 C15 -177.99(18) . . . . ?
C12 C13 C14 C15 1.7(3) . . . . ?
F14 C14 C15 F15 -0.4(3) . . . . ?
C13 C14 C15 F15 179.56(17) . . . . ?
F14 C14 C15 C16 179.27(18) . . . . ?
C13 C14 C15 C16 -0.7(3) . . . . ?
F15 C15 C16 F16 -0.9(3) . . . . ?
C14 C15 C16 F16 179.38(18) . . . . ?
F15 C15 C16 C11 179.44(17) . . . . ?
C14 C15 C16 C11 -0.2(3) . . . . ?
C12 C11 C16 F16 -179.40(16) . . . . ?
B1 C11 C16 F16 4.8(3) . . . . ?
C12 C11 C16 C15 0.2(3) . . . . ?
B1 C11 C16 C15 -175.60(18) . . . . ?
N1 B1 C21 C22 -123.84(18) . . . . ?
C31 B1 C21 C22 118.01(19) . . . . ?
C11 B1 C21 C22 -8.9(3) . . . . ?
N1 B1 C21 C26 59.0(2) . . . . ?
C31 B1 C21 C26 -59.2(2) . . . . ?
C11 B1 C21 C26 173.92(15) . . . . ?
C26 C21 C22 F22 -179.43(15) . . . . ?
B1 C21 C22 F22 3.3(3) . . . . ?
C26 C21 C22 C23 0.2(3) . . . . ?
B1 C21 C22 C23 -177.09(17) . . . . ?
F22 C22 C23 F23 0.9(3) . . . . ?
C21 C22 C23 F23 -178.71(16) . . . . ?
F22 C22 C23 C24 -179.64(16) . . . . ?
C21 C22 C23 C24 0.7(3) . . . . ?
F23 C23 C24 F24 -0.5(3) . . . . ?
C22 C23 C24 F24 -179.92(16) . . . . ?
F23 C23 C24 C25 178.86(16) . . . . ?
C22 C23 C24 C25 -0.6(3) . . . . ?
F24 C24 C25 F25 -0.9(3) . . . . ?
C23 C24 C25 F25 179.72(16) . . . . ?
F24 C24 C25 C26 178.87(16) . . . . ?
C23 C24 C25 C26 -0.5(3) . . . . ?
F25 C25 C26 F26 0.3(3) . . . . ?
C24 C25 C26 F26 -179.45(16) . . . . ?
F25 C25 C26 C21 -178.70(16) . . . . ?
C24 C25 C26 C21 1.5(3) . . . . ?
C22 C21 C26 F26 179.66(15) . . . . ?
B1 C21 C26 F26 -2.8(2) . . . . ?
C22 C21 C26 C25 -1.3(3) . . . . ?
B1 C21 C26 C25 176.20(16) . . . . ?
N1 B1 C31 C36 9.0(2) . . . . ?
C11 B1 C31 C36 -106.8(2) . . . . ?
C21 B1 C31 C36 124.54(18) . . . . ?
N1 B1 C31 C32 -172.26(15) . . . . ?
C11 B1 C31 C32 72.0(2) . . . . ?
C21 B1 C31 C32 -56.8(2) . . . . ?
C36 C31 C32 F32 177.75(15) . . . . ?
B1 C31 C32 F32 -1.1(2) . . . . ?
C36 C31 C32 C33 0.9(2) . . . . ?
B1 C31 C32 C33 -178.01(16) . . . . ?
F32 C32 C33 F33 1.6(2) . . . . ?
C31 C32 C33 F33 178.57(16) . . . . ?
F32 C32 C33 C34 -178.99(16) . . . . ?
C31 C32 C33 C34 -2.0(3) . . . . ?
F33 C33 C34 F34 0.9(3) . . . . ?
C32 C33 C34 F34 -178.54(16) . . . . ?
F33 C33 C34 C35 -179.06(16) . . . . ?
C32 C33 C34 C35 1.5(3) . . . . ?
F34 C34 C35 F35 -2.0(3) . . . . ?
C33 C34 C35 F35 177.97(16) . . . . ?
F34 C34 C35 C36 -179.94(16) . . . . ?
C33 C34 C35 C36 0.0(3) . . . . ?
C32 C31 C36 F36 -177.54(15) . . . . ?
B1 C31 C36 F36 1.2(3) . . . . ?
C32 C31 C36 C35 0.8(3) . . . . ?
B1 C31 C36 C35 179.55(17) . . . . ?
F35 C35 C36 F36 -0.8(2) . . . . ?
C34 C35 C36 F36 177.18(16) . . . . ?
F35 C35 C36 C31 -179.19(16) . . . . ?
C34 C35 C36 C31 -1.2(3) . . . . ?
C46 N41 C42 C43 -0.3(5) . . . . ?
N41 C42 C43 C44 -0.1(5) . . . . ?
C42 C43 C44 C45 0.1(4) . . . . ?
C42 C43 C44 C44 -178.2(3) . . . 2_556 ?
C43 C44 C45 C46 0.3(4) . . . . ?
C44 C44 C45 C46 178.6(2) 2_556 . . . ?
C42 N41 C46 C45 0.7(4) . . . . ?
C44 C45 C46 N41 -0.7(4) . . . . ?
